data_2001273
loop_
_publ_author_name
'Macchia, D. J.'
'Furey, Jnr, W. F.'
'Lalancette, R. A.'

_publ_section_title
;
 A comparison of the inner coordination spheres of a series of
 nickel(II) macrocyclic imine ethers
;
_journal_issue 10
_journal_name_full 'Acta Crystallographica Section C'
_journal_page_first 1706
_journal_page_last 1713
_journal_paper_doi 10.1107/S0108270193004597
_journal_volume 49
_journal_year 1993
_chemical_formula_sum 'C20 H18 N4 Ni O2 S2'
_chemical_formula_weight 469.23
_symmetry_cell_setting orthorhombic
_symmetry_space_group_name_Hall '-P 2ac 2ab'
_symmetry_space_group_name_H-M 'P b c a'
_atom_type_scat_source Cromer&Waber
_cell_angle_alpha 90.
_cell_angle_beta 90.
_cell_angle_gamma 90.
_cell_formula_units_Z 8
_cell_length_a 8.775(2)
_cell_length_b 18.848(9)
_cell_length_c 25.185(8)
_cell_measurement_reflns_used 15
_cell_measurement_temperature 295.0(10)
_cell_measurement_theta_max 15
_cell_measurement_theta_min 7
_cell_volume 4165(3)
_diffrn_measurement_device 'Syntex P21'
_diffrn_measurement_method \q-2\q
_diffrn_radiation_type MoK\a
_diffrn_radiation_wavelength 0.71069
_diffrn_reflns_limit_h_max 9
_diffrn_reflns_limit_h_min 0
_diffrn_reflns_limit_k_max 25
_diffrn_reflns_limit_k_min 0
_diffrn_reflns_limit_l_max 35
_diffrn_reflns_limit_l_min 0
_diffrn_reflns_number 4363
_diffrn_reflns_theta_max 120
_diffrn_standards_decay_% +-3.0
_diffrn_standards_interval_count 27
_diffrn_standards_number 3
_exptl_absorpt_coefficient_mu 1.15
_exptl_absorpt_correction_T_max 0.846
_exptl_absorpt_correction_T_min 0.803
_exptl_absorpt_correction_type analytical
_exptl_crystal_colour Blue
_exptl_crystal_density_diffrn 1.49
_exptl_crystal_density_meas 1.490(10)
_exptl_crystal_description Rhomb
_exptl_crystal_size_max 0.20
_exptl_crystal_size_mid 0.20
_exptl_crystal_size_min 0.15
_refine_diff_density_max 0.60
_refine_diff_density_min -0.05
_refine_ls_goodness_of_fit_obs 1.25
_refine_ls_hydrogen_treatment noref
_refine_ls_number_parameters 262
_refine_ls_number_reflns 1653
_refine_ls_R_factor_obs 0.065
_refine_ls_shift/esd_max 0.0018
_refine_ls_structure_factor_coef F
_refine_ls_weighting_details 'w = 1/\s^2^'
_refine_ls_weighting_scheme calc
_refine_ls_wR_factor_obs 0.083
_reflns_number_observed 1653
_reflns_number_total 4363
_reflns_observed_criterion 3\s(I)
_cod_data_source_file hh1041.cif
_cod_data_source_block hh1041a
_cod_depositor_comments
;
The following automatic conversions were performed:

'_refine_ls_weighting_scheme' value '1/\s^2^' was changed to 'calc'.
New tag '_refine_ls_weighting_details' was created. The value of the
new tag was set to 'w = 1/\s^2^'.

Automatic conversion script
Id: cif_fix_values 3143 2015-03-26 13:38:13Z robertas 
;
_cod_original_formula_sum 'C20 H18 N4 Ni1 O2 S2'
_cod_database_code 2001273

loop_
_atom_site_label
_atom_site_fract_x
_atom_site_fract_y
_atom_site_fract_z
Ni .7114(2) .60330(10) .12940(10)
S(1) .3670(4) .7928(2) .0982(2)
S(2) .2423(5) .4798(3) .1436(2)
O(1) .7135(9) .5571(4) .0528(3)
O(2) .8015(10) .6446(4) .2028(3)
N(1) .5911(13) .6909(6) .1114(5)
N(2) .5147(13) .5546(5) .1497(4)
N(3) .9044(11) .6518(5) .0975(4)
N(4) .8235(11) .5150(6) .1550(4)
C(1) .8042(16) .5981(8) .0173(4)
C(2) .9491(16) .6195(7) .0463(5)
C(3) .8747(19) .5233(8) .2093(6)
C(4) .9279(18) .5931(9) .2188(6)
C(5) .9715(14) .7059(7) .1147(5)
C(6) .9313(14) .7430(7) .1630(5)
C(7) .8492(15) .7125(7) .2054(6)
C(8) .8108(16) .7535(8) .2488(6)
C(9) .856(2) .8244(8) .2513(6)
C(10) .9411(18) .8545(8) .2118(7)
C(11) .9813(15) .8140(7) .1676(6)
C(12) .8280(14) .4525(7) .1318(6)
C(13) .7669(14) .4348(6) .0817(5)
C(14) .7154(14) .4839(6) .0428(5)
C(15) .6628(14) .4596(7) -.0054(6)
C(16) .6563(16) .3869(8) -.0159(6)
C(17) .7022(19) .3388(7) .0224(6)
C(18) .7567(16) .3627(7) .0695(6)
C(19) .4015(14) .5243(6) .1468(4)
C(20) .4957(14) .7325(6) .1065(5)
H(C1) .7470 .6422 .0046
H(C1') .8305 .5698 -.0160
H(C2) 1.0104 .6551 .0248
H(C2') 1.0147 .5770 .5290
H(C3) .7850 .5143 .2345
H(C3') .9551 .4874 .2177
H(C4) 1.0247 .6010 .1972
H(C4') .9577 .5992 .2577
H(C5) 1.0628 .7240 .0931
H(C8) .7509 .7296 .2801
H(C9) .8261 .8546 .2828
H(C10) .9755 .9074 .2136
H(C11) 1.0522 .8346 .1380
H(C12) .8807 .4127 .1520
H(C15) .6298 .4953 -.0338
H(C16) .6185 .3693 -.0525
H(C17) .6960 .2859 .0139
H(C18) .7903 .3256 .0978

loop_
_geom_angle_atom_site_label_1
_geom_angle_atom_site_label_2
_geom_angle_atom_site_label_3
_geom_angle
_geom_angle_publ_flag
N(1) Ni N(2) 89.0(4) yes
N(1) Ni N(4) 174.3(4) yes
N(1) Ni O(2) 95.1(4) yes
N(2) Ni N(4) 87.8(4) yes
N(2) Ni O(2) 105.1(4) yes
N(3) Ni O(1) 79.7(4) yes
N(4) Ni O(1) 87.0(4) yes
O(1) Ni O(2) 157.9(3) yes
Ni N(2) C(19) 162.0(10) yes
N(1) C(20) S(1) 177.0(10) yes
Ni O(1) C(14) 124.6(6) yes
Ni O(2) C(4) 105.3(7) yes
Ni N(3) C(5) 127.1(9) yes
Ni N(4) C(3) 111.0(9) yes
O(1) C(1) C(2) 108.0(9) yes
C(2) N(3) C(5) 120.0(10) yes
C(5) C(6) C(7) 124.0(10) yes
C(4) O(2) C(7) 111.2(9) yes
C(4) C(3) N(4) 111.0(10) yes
N(4) C(12) C(13) 126.70(10) yes
O(1) C(14) C(13) 121.30(10) yes
C(5) C(6) C(11) 117.0(10) yes
C(6) C(7) C(8) 120.0(10) yes
C(9) C(10) C(11) 119.0(10) yes
O(2) C(7) C(8) 120.0(10) yes
C(12) C(13) C(18) 117.0(10) yes
C(14) C(15) C(16) 120.0(10) yes
C(16) C(17) C(18) 120.0(10) yes
N(1) Ni N(3) 88.9(4) yes
N(1) Ni O(1) 97.8(4) yes
N(2) Ni N(3) 171.9(4) yes
N(2) Ni O(1) 92.9(4) yes
N(3) Ni N(4) 95.1(4) yes
N(3) Ni O(2) 82.8(3) yes
N(4) Ni O(2) 81.2(4) yes
Ni N(1) C(20) 164.0(10) yes
N(2) C(19) S(2) 179.0(10) yes
Ni O(1) C(1) 110.7(7) yes
Ni O(2) C(7) 119.9(8) yes
Ni N(2) C(2) 112.0(7) yes
Ni N(3) C(2) 111.8(7) yes
Ni N(4) C(12) 127.3(9) yes
C(1) C(2) N(3) 108.0(10) yes
N(3) C(5) C(6) 125.0(10) yes
C(6) C(7) O(2) 120.60(10) yes
C(3) C(4) O(2) 108.0(10) yes
C(3) N(4) C(12) 120.0(10) yes
C(12) C(13) C(14) 126.0(10) yes
C(1) O(1) C(14) 114.5(9) yes
C(7) C(6) C(11) 117.0(10) yes
C(8) C(9) C(10) 121.0(10) yes
C(6) C(11) C(10) 119.0(10) yes
O(1) C(14) C(15) 119.0(10) yes
C(13) C(14) C(15) 120.0(10) yes
C(15) C(16) C(17) 120(7) yes
C(14) C(13) C(18) 117.0(10) yes

loop_
_geom_bond_atom_site_label_1
_geom_bond_atom_site_label_2
_geom_bond_distance
_geom_bond_publ_flag
Ni O(1) 2.154(8) yes
Ni N(1) 2.010(10) yes
Ni N(3) 2.090(10) yes
O(1) C(14) 1.400(10) yes
O(1) C(1) 1.420(10) yes
S(1) C(20) 1.620(10) yes
N(1) C(20) 1.160(10) yes
N(3) C(5) 1.250(10) yes
N(4) C(3) 1.45(2) yes
C(1) C(2) 1.52(2) yes
C(5) C(6) 1.45(2) yes
C(7) C(8) 1.38(2) yes
C(9) C(10) 1.37(2) yes
C(6) C(11) 1.41(2) yes
C(13) C(14) 1.42(2) yes
C(15) C(16) 1.40(2) yes
C(17) C(18) 1.36(2) yes
Ni O(2) 2.117(7) yes
Ni N(2) 2.020(10) yes
Ni N(4) 2.038(9) yes
O(2) C(7) 1.350(10) yes
O(2) C(4) 1.53(2) yes
S(2) C(19) 1.630(10) yes
N(2) C(19) 1.150(10) yes
N(3) C(2) 1.48(2) yes
N(4) C(12) 1.31(2) yes
C(3) C(4) 1.42(2) yes
C(6) C(7) 1.41(2) yes
C(8) C(9) 1.40(2) yes
C(10) C(11) 1.40(2) yes
C(12) C(13) 1.41(2) yes
C(14) C(15) 1.38(2) yes
C(16) C(17) 1.38(2) yes
C(13) C(18) 1.40(2) yes
